data_4503958
loop_
_publ_author_name
'Zhao, Ya-Hui'
'Xu, Hong-Bin'
'Shao, Kui-Zhan'
'Xing, Yan'
'Su, Zhong-Min'
'Ma, Jian-Fang'

_publ_section_title
;
 Syntheses, Characterization, and Luminescent Properties of Three 3D
 Lead&#x2212;Organic Frameworks with 1D Channels
;
_journal_issue 3
_journal_name_full 'Crystal Growth &amp; Design'
_journal_page_first 513
_journal_paper_doi 10.1021/cg060535p
_journal_volume 7
_journal_year 2007
_chemical_formula_moiety 'C12 H8 N2 O6 Pb, 1.65(O2)'
_chemical_formula_sum 'C12 H8 N2 O7.9 Pb'
_chemical_formula_weight 513.79
_chemical_name_systematic
; 
 ? 
;
_space_group_IT_number 60
_symmetry_cell_setting orthorhombic
_symmetry_space_group_name_Hall '-P 2n 2ab'
_symmetry_space_group_name_H-M 'P b c n'
_atom_sites_solution_hydrogens geom
_atom_sites_solution_primary direct
_atom_sites_solution_secondary difmap
_audit_creation_method SHELXL-97
_cell_angle_alpha 90.000(5)
_cell_angle_beta 90.000(5)
_cell_angle_gamma 90.000(5)
_cell_formula_units_Z 4
_cell_length_a 13.369(5)
_cell_length_b 15.588(5)
_cell_length_c 8.082(5)
_cell_measurement_temperature 293(2)
_cell_volume 1684.3(13)
_computing_structure_refinement 'SHELXL-97 (Sheldrick, 1997)'
_computing_structure_solution 'SHELXS-97 (Sheldrick, 1990)'
_diffrn_ambient_temperature 293(2)
_diffrn_measured_fraction_theta_full 0.999
_diffrn_measured_fraction_theta_max 0.972
_diffrn_radiation_monochromator graphite
_diffrn_radiation_source 'fine-focus sealed tube'
_diffrn_radiation_type MoK\a
_diffrn_radiation_wavelength 0.71069
_diffrn_reflns_av_R_equivalents 0.0339
_diffrn_reflns_av_sigmaI/netI 0.0279
_diffrn_reflns_limit_h_max 17
_diffrn_reflns_limit_h_min -17
_diffrn_reflns_limit_k_max 15
_diffrn_reflns_limit_k_min -20
_diffrn_reflns_limit_l_max 10
_diffrn_reflns_limit_l_min -9
_diffrn_reflns_number 9628
_diffrn_reflns_theta_full 25.00
_diffrn_reflns_theta_max 28.31
_diffrn_reflns_theta_min 2.01
_diffrn_standards_decay_% 0
_diffrn_standards_interval_time 10
_exptl_absorpt_coefficient_mu 10.055
_exptl_absorpt_correction_T_max 0.3548
_exptl_absorpt_correction_T_min 0.1797
_exptl_absorpt_correction_type multi-scan
_exptl_crystal_colour yellow
_exptl_crystal_density_diffrn 2.026
_exptl_crystal_density_method 'not measured'
_exptl_crystal_description plate
_exptl_crystal_F_000 957
_exptl_crystal_size_max 0.26
_exptl_crystal_size_mid 0.22
_exptl_crystal_size_min 0.13
_refine_diff_density_max 0.824
_refine_diff_density_min -0.635
_refine_diff_density_rms 0.127
_refine_ls_extinction_method none
_refine_ls_goodness_of_fit_ref 1.037
_refine_ls_hydrogen_treatment constr
_refine_ls_matrix_type full
_refine_ls_number_parameters 110
_refine_ls_number_reflns 2046
_refine_ls_number_restraints 0
_refine_ls_restrained_S_all 1.037
_refine_ls_R_factor_all 0.0485
_refine_ls_R_factor_gt 0.0250
_refine_ls_shift/su_max 0.002
_refine_ls_shift/su_mean 0.000
_refine_ls_structure_factor_coef Fsqd
_refine_ls_weighting_details 'calc w=1/[\s^2^(Fo^2^)+(0.0291P)^2^+2.2587P] where P=(Fo^2^+2Fc^2^)/3'
_refine_ls_weighting_scheme calc
_refine_ls_wR_factor_gt 0.0601
_refine_ls_wR_factor_ref 0.0685
_reflns_number_gt 1273
_reflns_number_total 2046
_reflns_threshold_expression >2sigma(I)
_cod_data_source_file cg060535psi20060810_011505.cif
_cod_data_source_block 2
_cod_original_sg_symbol_H-M Pbcn
_cod_database_code 4503958

loop_
_symmetry_equiv_pos_as_xyz
'x, y, z'
'-x+1/2, -y+1/2, z+1/2'
'x+1/2, -y+1/2, -z'
'-x, y, -z+1/2'
'-x, -y, -z'
'x-1/2, y-1/2, -z-1/2'
'-x-1/2, y-1/2, z'
'x, -y, z-1/2'

loop_
_atom_site_label
_atom_site_type_symbol
_atom_site_fract_x
_atom_site_fract_y
_atom_site_fract_z
_atom_site_U_iso_or_equiv
_atom_site_adp_type
_atom_site_occupancy
_atom_site_symmetry_multiplicity
_atom_site_calc_flag
_atom_site_refinement_flags
C1 C 0.0654(5) 0.2361(4) 1.0726(8) 0.0534(16) Uani 1 1 d .
H1 H 0.0015 0.2503 1.0367 0.064 Uiso 1 1 calc R
C2 C 0.1332(4) 0.2987(3) 1.1090(8) 0.0542(16) Uani 1 1 d .
H2 H 0.1143 0.3559 1.0979 0.065 Uiso 1 1 calc R
C3 C 0.2278(4) 0.2801(3) 1.1614(7) 0.0436(13) Uani 1 1 d .
C4 C 0.2513(5) 0.1951(4) 1.1803(10) 0.0584(17) Uani 1 1 d .
H4 H 0.3146 0.1796 1.2175 0.070 Uiso 1 1 calc R
C5 C 0.1823(5) 0.1327(4) 1.1448(8) 0.0581(17) Uani 1 1 d .
H5 H 0.1988 0.0753 1.1597 0.070 Uiso 1 1 calc R
C6 C 0.1950(5) 0.1514(4) 0.6946(8) 0.0495(15) Uani 1 1 d .
N1 N 0.0922(3) 0.1538(3) 1.0893(6) 0.0458(11) Uani 1 1 d .
O1 O 0.0282(3) 0.0913(3) 1.0489(5) 0.0585(12) Uani 1 1 d .
O2 O 0.1073(3) 0.1791(3) 0.7225(5) 0.0604(12) Uani 1 1 d .
O3 O 0.2194(4) 0.0757(3) 0.6924(8) 0.0845(18) Uani 1 1 d .
O4 O 0.0787(16) 0.5346(10) 0.968(3) 0.313(13) Uani 0.70 1 d P
O5 O 0.0000 0.561(3) 0.2500 0.28(3) Uani 0.50 2 d SP
Pb1 Pb 0.0000 0.057985(14) 0.7500 0.03309(9) Uani 1 2 d S

loop_
_atom_site_aniso_label
_atom_site_aniso_U_11
_atom_site_aniso_U_22
_atom_site_aniso_U_33
_atom_site_aniso_U_23
_atom_site_aniso_U_13
_atom_site_aniso_U_12
C1 0.051(4) 0.045(3) 0.064(4) 0.000(3) -0.007(3) -0.005(3)
C2 0.060(4) 0.032(3) 0.071(5) -0.007(3) -0.009(3) -0.005(3)
C3 0.052(3) 0.035(3) 0.044(3) -0.007(3) 0.000(3) -0.012(3)
C4 0.060(4) 0.043(4) 0.072(4) 0.008(3) -0.021(3) -0.007(3)
C5 0.071(4) 0.035(3) 0.069(5) 0.004(3) -0.018(4) -0.007(3)
C6 0.061(4) 0.040(3) 0.048(4) 0.002(3) -0.001(3) -0.013(3)
N1 0.055(3) 0.040(3) 0.043(3) -0.001(2) -0.004(2) -0.018(2)
O1 0.073(3) 0.050(2) 0.052(3) 0.005(2) -0.013(2) -0.034(2)
O2 0.056(3) 0.051(2) 0.074(4) 0.004(2) 0.008(2) -0.019(2)
O3 0.079(4) 0.037(2) 0.138(5) 0.013(3) 0.008(3) -0.014(2)
O4 0.34(3) 0.195(15) 0.41(3) 0.155(18) -0.17(2) -0.017(14)
O5 0.20(4) 0.36(8) 0.28(7) 0.000 -0.05(3) 0.000
Pb1 0.03767(15) 0.02542(13) 0.03619(16) 0.000 0.00033(17) 0.000

loop_
_atom_type_symbol
_atom_type_description
_atom_type_scat_dispersion_real
_atom_type_scat_dispersion_imag
_atom_type_scat_source
C C 0.0033 0.0016 'International Tables Vol C Tables 4.2.6.8 and 6.1.1.4'
H H 0.0000 0.0000 'International Tables Vol C Tables 4.2.6.8 and 6.1.1.4'
N N 0.0061 0.0033 'International Tables Vol C Tables 4.2.6.8 and 6.1.1.4'
O O 0.0106 0.0060 'International Tables Vol C Tables 4.2.6.8 and 6.1.1.4'
Pb Pb -3.3944 10.1111 'International Tables Vol C Tables 4.2.6.8 and 6.1.1.4'

loop_
_geom_angle_atom_site_label_1
_geom_angle_atom_site_label_2
_geom_angle_atom_site_label_3
_geom_angle
_geom_angle_site_symmetry_1
_geom_angle_site_symmetry_3
N1 C1 C2 119.1(6) . .
N1 C1 H1 120.4 . .
C2 C1 H1 120.4 . .
C1 C2 C3 122.0(5) . .
C1 C2 H2 119.0 . .
C3 C2 H2 119.0 . .
C2 C3 C4 116.9(5) . .
C2 C3 C6 122.6(5) . 2
C4 C3 C6 120.5(6) . 2
C5 C4 C3 120.5(6) . .
C5 C4 H4 119.7 . .
C3 C4 H4 119.7 . .
N1 C5 C4 120.4(6) . .
N1 C5 H5 119.8 . .
C4 C5 H5 119.8 . .
O3 C6 O2 125.1(6) . .
O3 C6 C3 119.8(6) . 2_554
O2 C6 C3 115.0(5) . 2_554
C5 N1 C1 121.0(5) . .
C5 N1 O1 118.9(5) . .
C1 N1 O1 120.2(5) . .
N1 O1 Pb1 118.9(3) . .
C6 O2 Pb1 107.7(4) . .
O2 Pb1 O2 75.1(2) . 4_556
O2 Pb1 O1 80.48(13) . .
O2 Pb1 O1 80.58(14) 4_556 .
O2 Pb1 O1 80.58(14) . 4_556
O2 Pb1 O1 80.48(13) 4_556 4_556
O1 Pb1 O1 156.04(19) . 4_556

loop_
_geom_bond_atom_site_label_1
_geom_bond_atom_site_label_2
_geom_bond_distance
_geom_bond_site_symmetry_2
C1 N1 1.338(7) .
C1 C2 1.364(7) .
C1 H1 0.9300 .
C2 C3 1.365(7) .
C2 H2 0.9300 .
C3 C4 1.371(7) .
C3 C6 1.509(8) 2
C4 C5 1.370(8) .
C4 H4 0.9300 .
C5 N1 1.327(7) .
C5 H5 0.9300 .
C6 O3 1.224(7) .
C6 O2 1.270(7) .
C6 C3 1.509(8) 2_554
N1 O1 1.338(5) .
O1 Pb1 2.499(4) .
O2 Pb1 2.381(4) .
Pb1 O2 2.381(4) 4_556
Pb1 O1 2.499(4) 4_556
